data_4023254
loop_
_publ_author_name
'Christopher J. MacNevin'
'Rhonda L. Moore'
'Dennis C. Liotta'

_publ_section_title
;
 Stereoselective Synthesis of Quaternary Center Bearing Azetines
 and Their \b-Amino Acid Derivatives
;
_journal_name_full 'Journal of Organic Chemistry'
_journal_page_first 1264
_journal_page_last 1269
_journal_paper_doi 10.1021/jo7018202
_journal_volume 73
_journal_year 2008
_chemical_absolute_configuration ad
_chemical_formula_moiety 'C22 H25 N3 O'
_chemical_formula_sum 'C22 H25 N3 O'
_chemical_formula_weight 347.45
_chemical_name_systematic
; 
 ? 
;
_space_group_IT_number 19
_symmetry_cell_setting orthorhombic
_symmetry_space_group_name_Hall 'P 2ac 2ab'
_symmetry_space_group_name_H-M 'P 21 21 21'
_atom_sites_solution_hydrogens geom
_atom_sites_solution_primary direct
_atom_sites_solution_secondary difmap
_audit_creation_method SHELXL-97
_cell_angle_alpha 90.00
_cell_angle_beta 90.00
_cell_angle_gamma 90.00
_cell_formula_units_Z 4
_cell_length_a 6.7914(2)
_cell_length_b 15.6058(5)
_cell_length_c 18.4686(6)
_cell_measurement_reflns_used 6695
_cell_measurement_temperature 173(2)
_cell_measurement_theta_max 66.497
_cell_measurement_theta_min 8.624
_cell_volume 1957.40(11)
_computing_cell_refinement 'Bruker SMART'
_computing_data_collection 'Bruker SMART'
_computing_data_reduction 'Bruker SAINT'
_computing_molecular_graphics 'Bruker SHELXTL'
_computing_publication_material 'Bruker SHELXTL'
_computing_structure_refinement 'SHELXL-97 (Sheldrick, 1997)'
_computing_structure_solution 'SHELXS-97 (Sheldrick, 1990)'
_diffrn_ambient_temperature 173(2)
_diffrn_measured_fraction_theta_full 0.927
_diffrn_measured_fraction_theta_max 0.928
_diffrn_measurement_device_type 'CCD area detector'
_diffrn_measurement_method 'phi and omega scans'
_diffrn_radiation_monochromator graphite
_diffrn_radiation_source 'fine-focus sealed tube'
_diffrn_radiation_type CuK\a
_diffrn_radiation_wavelength 1.54178
_diffrn_reflns_av_R_equivalents 0.0204
_diffrn_reflns_av_sigmaI/netI 0.0185
_diffrn_reflns_limit_h_max 7
_diffrn_reflns_limit_h_min -7
_diffrn_reflns_limit_k_max 16
_diffrn_reflns_limit_k_min -15
_diffrn_reflns_limit_l_max 21
_diffrn_reflns_limit_l_min -18
_diffrn_reflns_number 8241
_diffrn_reflns_theta_full 66.13
_diffrn_reflns_theta_max 66.13
_diffrn_reflns_theta_min 8.59
_exptl_absorpt_coefficient_mu 0.576
_exptl_absorpt_correction_T_max 0.8372
_exptl_absorpt_correction_T_min 0.7696
_exptl_absorpt_correction_type multi-scan
_exptl_absorpt_process_details 'SADABS V2.10, Sheldrick 2003'
_exptl_crystal_colour colourless
_exptl_crystal_density_diffrn 1.179
_exptl_crystal_density_method 'not measured'
_exptl_crystal_description rod
_exptl_crystal_F_000 744
_exptl_crystal_size_max 0.48
_exptl_crystal_size_mid 0.37
_exptl_crystal_size_min 0.32
_refine_diff_density_max 0.118
_refine_diff_density_min -0.114
_refine_diff_density_rms 0.023
_refine_ls_abs_structure_details 'Flack H D (1983), Acta Cryst. A39, 876-881'
_refine_ls_abs_structure_Flack 0.0(2)
_refine_ls_extinction_coef 0.0064(5)
_refine_ls_extinction_expression Fc^*^=kFc[1+0.001xFc^2^\l^3^/sin(2\q)]^-1/4^
_refine_ls_extinction_method SHELXL
_refine_ls_goodness_of_fit_ref 1.030
_refine_ls_hydrogen_treatment mixed
_refine_ls_matrix_type full
_refine_ls_number_parameters 243
_refine_ls_number_reflns 2998
_refine_ls_number_restraints 0
_refine_ls_restrained_S_all 1.030
_refine_ls_R_factor_all 0.0279
_refine_ls_R_factor_gt 0.0273
_refine_ls_shift/su_max 0.001
_refine_ls_shift/su_mean 0.000
_refine_ls_structure_factor_coef Fsqd
_refine_ls_weighting_details 'calc w=1/[\s^2^(Fo^2^)+(0.0469P)^2^+0.2046P] where P=(Fo^2^+2Fc^2^)/3'
_refine_ls_weighting_scheme calc
_refine_ls_wR_factor_gt 0.0744
_refine_ls_wR_factor_ref 0.0749
_reflns_number_gt 2934
_reflns_number_total 2998
_reflns_threshold_expression >2sigma(I)
_cod_data_source_file jo7018202-File001.cif
_cod_data_source_block 18a_cis
_cod_depositor_comments
;
The following automatic conversions were performed:
'_symmetry_cell_setting' value 'Orthorhombic' changed to 'orthorhombic'
according to '/home/saulius/struct/CIF-dictionaries/cif_core.dic'
dictionary named 'cif_core.dic' version 2.4.1 from 2010-06-29.

Automatic conversion script
Id: cif_fix_enum 1527 2010-12-29 10:47:43Z saulius 
;
_cod_database_code 4023254

loop_
_symmetry_equiv_pos_as_xyz
'x, y, z'
'-x+1/2, -y, z+1/2'
'-x, y+1/2, -z+1/2'
'x+1/2, -y+1/2, -z'

loop_
_atom_site_label
_atom_site_type_symbol
_atom_site_fract_x
_atom_site_fract_y
_atom_site_fract_z
_atom_site_U_iso_or_equiv
_atom_site_adp_type
_atom_site_occupancy
_atom_site_symmetry_multiplicity
_atom_site_calc_flag
_atom_site_refinement_flags
_atom_site_disorder_assembly
_atom_site_disorder_group
C1 C 0.0221(2) 0.42654(8) 0.04934(7) 0.0358(3) Uani 1 1 d . . .
C2 C 0.3067(2) 0.36030(9) 0.09393(7) 0.0364(3) Uani 1 1 d . . .
H2A H 0.3851 0.3299 0.0568 0.044 Uiso 1 1 calc R . .
H2B H 0.3389 0.3366 0.1422 0.044 Uiso 1 1 calc R . .
C3 C 0.3451(2) 0.45702(9) 0.09133(7) 0.0367(3) Uani 1 1 d . . .
H3 H 0.4662 0.4685 0.0621 0.044 Uiso 1 1 calc R . .
C4 C 0.1642(2) 0.56691(8) 0.01960(7) 0.0372(3) Uani 1 1 d . . .
C5 C 0.0098(2) 0.61307(9) -0.02327(8) 0.0423(3) Uani 1 1 d . . .
H5 H -0.1071 0.6290 0.0068 0.051 Uiso 1 1 calc R . .
C6 C 0.1756(3) 0.68365(9) -0.02161(8) 0.0450(4) Uani 1 1 d . . .
H6 H 0.137(2) 0.7331(10) 0.0065(8) 0.041(4) Uiso 1 1 d . . .
C7 C 0.2624(2) 0.71357(9) -0.09224(7) 0.0424(3) Uani 1 1 d . . .
C8 C 0.1702(3) 0.77776(11) -0.13064(9) 0.0674(6) Uani 1 1 d . . .
H8 H 0.0534 0.8030 -0.1120 0.081 Uiso 1 1 calc R . .
C9 C 0.2456(4) 0.80577(12) -0.19580(10) 0.0760(6) Uani 1 1 d . . .
H9 H 0.1778 0.8487 -0.2224 0.091 Uiso 1 1 calc R . .
C10 C 0.4176(3) 0.77236(11) -0.22256(9) 0.0594(5) Uani 1 1 d . . .
H10 H 0.4719 0.7933 -0.2666 0.071 Uiso 1 1 calc R . .
C11 C 0.5097(3) 0.70836(12) -0.18481(8) 0.0546(4) Uani 1 1 d . . .
H11 H 0.6277 0.6839 -0.2032 0.065 Uiso 1 1 calc R . .
C12 C 0.4322(2) 0.67900(10) -0.12011(8) 0.0463(4) Uani 1 1 d . . .
H12 H 0.4973 0.6343 -0.0946 0.056 Uiso 1 1 calc R . .
C13 C -0.0060(2) 0.27456(8) 0.08579(7) 0.0350(3) Uani 1 1 d . . .
C14 C -0.2034(2) 0.27311(10) 0.10381(9) 0.0461(4) Uani 1 1 d . . .
H14 H -0.2738 0.3252 0.1099 0.055 Uiso 1 1 calc R . .
C15 C -0.2977(2) 0.19535(11) 0.11291(9) 0.0543(4) Uani 1 1 d . . .
H15 H -0.4336 0.1945 0.1252 0.065 Uiso 1 1 calc R . .
C16 C -0.1985(3) 0.11921(10) 0.10456(8) 0.0503(4) Uani 1 1 d . . .
H16 H -0.2648 0.0662 0.1113 0.060 Uiso 1 1 calc R . .
C17 C -0.0026(3) 0.12069(10) 0.08645(8) 0.0488(4) Uani 1 1 d . . .
H17 H 0.0670 0.0683 0.0806 0.059 Uiso 1 1 calc R . .
C18 C 0.0944(2) 0.19786(9) 0.07668(7) 0.0415(3) Uani 1 1 d . . .
H18 H 0.2298 0.1983 0.0637 0.050 Uiso 1 1 calc R . .
C19 C -0.0482(2) 0.57795(10) -0.09720(8) 0.0495(4) Uani 1 1 d . . .
H19A H 0.0708 0.5644 -0.1249 0.074 Uiso 1 1 calc R . .
H19B H -0.1256 0.6210 -0.1233 0.074 Uiso 1 1 calc R . .
H19C H -0.1270 0.5259 -0.0909 0.074 Uiso 1 1 calc R . .
C20 C 0.3639(2) 0.50076(9) 0.16565(7) 0.0445(4) Uani 1 1 d . . .
H20 H 0.3780 0.5637 0.1569 0.053 Uiso 1 1 calc R . .
C21 C 0.1837(3) 0.48801(12) 0.21283(8) 0.0589(4) Uani 1 1 d . . .
H21A H 0.1680 0.4269 0.2237 0.088 Uiso 1 1 calc R . .
H21B H 0.0667 0.5088 0.1872 0.088 Uiso 1 1 calc R . .
H21C H 0.1998 0.5200 0.2581 0.088 Uiso 1 1 calc R . .
C22 C 0.5511(3) 0.47035(12) 0.20320(9) 0.0590(5) Uani 1 1 d . . .
H22A H 0.5719 0.5038 0.2474 0.088 Uiso 1 1 calc R . .
H22B H 0.6637 0.4781 0.1706 0.088 Uiso 1 1 calc R . .
H22C H 0.5382 0.4096 0.2157 0.088 Uiso 1 1 calc R . .
N1 N 0.17158(17) 0.48702(7) 0.05149(6) 0.0358(3) Uani 1 1 d . . .
N2 N 0.09649(16) 0.35321(7) 0.07895(6) 0.0356(3) Uani 1 1 d . . .
N3 N 0.3021(2) 0.62331(8) 0.02126(6) 0.0466(3) Uani 1 1 d . . .
O1 O -0.14257(14) 0.43773(6) 0.02515(6) 0.0468(3) Uani 1 1 d . . .

loop_
_atom_site_aniso_label
_atom_site_aniso_U_11
_atom_site_aniso_U_22
_atom_site_aniso_U_33
_atom_site_aniso_U_23
_atom_site_aniso_U_13
_atom_site_aniso_U_12
C1 0.0377(7) 0.0385(7) 0.0313(6) 0.0010(5) -0.0026(6) 0.0006(6)
C2 0.0332(7) 0.0427(8) 0.0331(7) 0.0032(5) -0.0021(6) 0.0015(6)
C3 0.0358(7) 0.0449(8) 0.0295(6) 0.0051(5) -0.0032(6) -0.0048(6)
C4 0.0498(8) 0.0367(8) 0.0251(6) -0.0006(5) 0.0000(6) 0.0003(6)
C5 0.0475(8) 0.0387(8) 0.0407(7) 0.0048(6) 0.0068(7) 0.0103(6)
C6 0.0676(10) 0.0325(7) 0.0348(7) -0.0015(6) 0.0073(7) 0.0032(7)
C7 0.0609(9) 0.0328(7) 0.0336(7) -0.0019(5) 0.0016(6) 0.0004(6)
C8 0.0959(14) 0.0534(10) 0.0528(9) 0.0131(8) 0.0231(10) 0.0333(10)
C9 0.1176(17) 0.0589(11) 0.0517(10) 0.0219(8) 0.0206(11) 0.0345(11)
C10 0.0880(13) 0.0554(10) 0.0347(8) 0.0053(7) 0.0092(8) -0.0025(9)
C11 0.0538(9) 0.0703(11) 0.0396(8) 0.0000(7) 0.0038(7) 0.0024(8)
C12 0.0517(8) 0.0501(9) 0.0370(8) 0.0039(6) -0.0054(7) 0.0037(7)
C13 0.0404(7) 0.0368(7) 0.0280(6) 0.0020(5) -0.0076(6) -0.0025(6)
C14 0.0377(8) 0.0427(8) 0.0578(9) 0.0094(7) -0.0056(7) 0.0018(6)
C15 0.0422(8) 0.0591(10) 0.0615(10) 0.0168(8) -0.0096(7) -0.0107(8)
C16 0.0664(10) 0.0429(9) 0.0415(8) 0.0088(6) -0.0151(8) -0.0145(7)
C17 0.0698(10) 0.0379(8) 0.0386(8) -0.0013(6) -0.0044(8) -0.0003(7)
C18 0.0499(8) 0.0413(8) 0.0332(7) -0.0017(6) 0.0001(6) 0.0025(6)
C19 0.0473(8) 0.0550(9) 0.0462(8) 0.0105(7) -0.0123(7) 0.0032(7)
C20 0.0569(9) 0.0448(8) 0.0316(7) 0.0025(6) -0.0073(6) -0.0103(7)
C21 0.0746(11) 0.0662(10) 0.0358(8) -0.0090(7) 0.0044(8) -0.0080(10)
C22 0.0670(10) 0.0656(11) 0.0443(9) 0.0076(7) -0.0215(8) -0.0169(9)
N1 0.0401(6) 0.0367(6) 0.0305(5) 0.0031(4) -0.0051(5) -0.0030(5)
N2 0.0338(6) 0.0359(6) 0.0370(6) 0.0018(5) -0.0041(5) 0.0003(5)
N3 0.0639(8) 0.0443(7) 0.0317(6) 0.0046(5) -0.0060(6) -0.0126(6)
O1 0.0404(6) 0.0454(6) 0.0546(6) 0.0093(5) -0.0124(5) 0.0000(4)

loop_
_atom_type_symbol
_atom_type_description
_atom_type_scat_dispersion_real
_atom_type_scat_dispersion_imag
_atom_type_scat_source
C C 0.0181 0.0091 'International Tables Vol C Tables 4.2.6.8 and 6.1.1.4'
H H 0.0000 0.0000 'International Tables Vol C Tables 4.2.6.8 and 6.1.1.4'
N N 0.0311 0.0180 'International Tables Vol C Tables 4.2.6.8 and 6.1.1.4'
O O 0.0492 0.0322 'International Tables Vol C Tables 4.2.6.8 and 6.1.1.4'

loop_
_geom_angle_atom_site_label_1
_geom_angle_atom_site_label_2
_geom_angle_atom_site_label_3
_geom_angle
_geom_angle_site_symmetry_1
_geom_angle_site_symmetry_3
_geom_angle_publ_flag
O1 C1 N2 127.40(12) . . ?
O1 C1 N1 125.86(12) . . ?
N2 C1 N1 106.74(11) . . ?
N2 C2 C3 103.62(11) . . ?
N2 C2 H2A 111.0 . . ?
C3 C2 H2A 111.0 . . ?
N2 C2 H2B 111.0 . . ?
C3 C2 H2B 111.0 . . ?
H2A C2 H2B 109.0 . . ?
N1 C3 C2 101.16(10) . . ?
N1 C3 C20 111.89(11) . . ?
C2 C3 C20 115.03(10) . . ?
N1 C3 H3 109.5 . . ?
C2 C3 H3 109.5 . . ?
C20 C3 H3 109.5 . . ?
N3 C4 N1 125.58(13) . . ?
N3 C4 C5 101.15(11) . . ?
N1 C4 C5 133.27(13) . . ?
C4 C5 C19 118.79(12) . . ?
C4 C5 C6 79.96(11) . . ?
C19 C5 C6 116.98(12) . . ?
C4 C5 H5 112.5 . . ?
C19 C5 H5 112.5 . . ?
C6 C5 H5 112.5 . . ?
N3 C6 C7 115.29(13) . . ?
N3 C6 C5 88.90(10) . . ?
C7 C6 C5 118.68(12) . . ?
N3 C6 H6 111.9(9) . . ?
C7 C6 H6 109.0(9) . . ?
C5 C6 H6 111.9(9) . . ?
C12 C7 C8 118.32(15) . . ?
C12 C7 C6 122.13(14) . . ?
C8 C7 C6 119.55(14) . . ?
C7 C8 C9 120.70(17) . . ?
C7 C8 H8 119.6 . . ?
C9 C8 H8 119.6 . . ?
C10 C9 C8 120.70(17) . . ?
C10 C9 H9 119.6 . . ?
C8 C9 H9 119.6 . . ?
C11 C10 C9 118.87(16) . . ?
C11 C10 H10 120.6 . . ?
C9 C10 H10 120.6 . . ?
C10 C11 C12 120.49(16) . . ?
C10 C11 H11 119.8 . . ?
C12 C11 H11 119.8 . . ?
C7 C12 C11 120.87(15) . . ?
C7 C12 H12 119.6 . . ?
C11 C12 H12 119.6 . . ?
C14 C13 C18 119.47(13) . . ?
C14 C13 N2 120.83(13) . . ?
C18 C13 N2 119.66(12) . . ?
C13 C14 C15 119.56(15) . . ?
C13 C14 H14 120.2 . . ?
C15 C14 H14 120.2 . . ?
C16 C15 C14 121.19(15) . . ?
C16 C15 H15 119.4 . . ?
C14 C15 H15 119.4 . . ?
C17 C16 C15 119.22(14) . . ?
C17 C16 H16 120.4 . . ?
C15 C16 H16 120.4 . . ?
C16 C17 C18 120.52(15) . . ?
C16 C17 H17 119.7 . . ?
C18 C17 H17 119.7 . . ?
C17 C18 C13 120.03(14) . . ?
C17 C18 H18 120.0 . . ?
C13 C18 H18 120.0 . . ?
C5 C19 H19A 109.5 . . ?
C5 C19 H19B 109.5 . . ?
H19A C19 H19B 109.5 . . ?
C5 C19 H19C 109.5 . . ?
H19A C19 H19C 109.5 . . ?
H19B C19 H19C 109.5 . . ?
C21 C20 C22 111.79(13) . . ?
C21 C20 C3 112.82(12) . . ?
C22 C20 C3 109.70(13) . . ?
C21 C20 H20 107.4 . . ?
C22 C20 H20 107.4 . . ?
C3 C20 H20 107.4 . . ?
C20 C21 H21A 109.5 . . ?
C20 C21 H21B 109.5 . . ?
H21A C21 H21B 109.5 . . ?
C20 C21 H21C 109.5 . . ?
H21A C21 H21C 109.5 . . ?
H21B C21 H21C 109.5 . . ?
C20 C22 H22A 109.5 . . ?
C20 C22 H22B 109.5 . . ?
H22A C22 H22B 109.5 . . ?
C20 C22 H22C 109.5 . . ?
H22A C22 H22C 109.5 . . ?
H22B C22 H22C 109.5 . . ?
C4 N1 C1 125.17(12) . . ?
C4 N1 C3 122.15(11) . . ?
C1 N1 C3 112.68(10) . . ?
C1 N2 C13 125.46(11) . . ?
C1 N2 C2 112.00(11) . . ?
C13 N2 C2 121.99(11) . . ?
C4 N3 C6 89.99(11) . . ?

loop_
_geom_bond_atom_site_label_1
_geom_bond_atom_site_label_2
_geom_bond_distance
_geom_bond_site_symmetry_2
_geom_bond_publ_flag
C1 O1 1.2168(16) . ?
C1 N2 1.3653(17) . ?
C1 N1 1.3867(18) . ?
C2 N2 1.4581(17) . ?
C2 C3 1.5326(19) . ?
C2 H2A 0.9900 . ?
C2 H2B 0.9900 . ?
C3 N1 1.4658(17) . ?
C3 C20 1.5382(19) . ?
C3 H3 1.0000 . ?
C4 N3 1.2858(18) . ?
C4 N1 1.3798(17) . ?
C4 C5 1.4984(19) . ?
C5 C19 1.523(2) . ?
C5 C6 1.575(2) . ?
C5 H5 1.0000 . ?
C6 N3 1.501(2) . ?
C6 C7 1.506(2) . ?
C6 H6 0.967(16) . ?
C7 C12 1.373(2) . ?
C7 C8 1.378(2) . ?
C8 C9 1.379(3) . ?
C8 H8 0.9500 . ?
C9 C10 1.371(3) . ?
C9 H9 0.9500 . ?
C10 C11 1.369(2) . ?
C10 H10 0.9500 . ?
C11 C12 1.384(2) . ?
C11 H11 0.9500 . ?
C12 H12 0.9500 . ?
C13 C14 1.381(2) . ?
C13 C18 1.388(2) . ?
C13 N2 1.4166(17) . ?
C14 C15 1.383(2) . ?
C14 H14 0.9500 . ?
C15 C16 1.375(2) . ?
C15 H15 0.9500 . ?
C16 C17 1.372(2) . ?
C16 H16 0.9500 . ?
C17 C18 1.385(2) . ?
C17 H17 0.9500 . ?
C18 H18 0.9500 . ?
C19 H19A 0.9800 . ?
C19 H19B 0.9800 . ?
C19 H19C 0.9800 . ?
C20 C21 1.515(2) . ?
C20 C22 1.524(2) . ?
C20 H20 1.0000 . ?
C21 H21A 0.9800 . ?
C21 H21B 0.9800 . ?
C21 H21C 0.9800 . ?
C22 H22A 0.9800 . ?
C22 H22B 0.9800 . ?
C22 H22C 0.9800 . ?

loop_
_geom_torsion_atom_site_label_1
_geom_torsion_atom_site_label_2
_geom_torsion_atom_site_label_3
_geom_torsion_atom_site_label_4
_geom_torsion
_geom_torsion_site_symmetry_1
_geom_torsion_site_symmetry_2
_geom_torsion_site_symmetry_3
_geom_torsion_site_symmetry_4
_geom_torsion_publ_flag
N2 C2 C3 N1 -18.66(12) . . . . ?
N2 C2 C3 C20 102.11(13) . . . . ?
N3 C4 C5 C19 114.96(14) . . . . ?
N1 C4 C5 C19 -65.7(2) . . . . ?
N3 C4 C5 C6 -0.41(11) . . . . ?
N1 C4 C5 C6 178.98(15) . . . . ?
C4 C5 C6 N3 0.34(10) . . . . ?
C19 C5 C6 N3 -116.96(13) . . . . ?
C4 C5 C6 C7 118.80(14) . . . . ?
C19 C5 C6 C7 1.50(19) . . . . ?
N3 C6 C7 C12 8.7(2) . . . . ?
C5 C6 C7 C12 -94.86(18) . . . . ?
N3 C6 C7 C8 -171.21(15) . . . . ?
C5 C6 C7 C8 85.25(19) . . . . ?
C12 C7 C8 C9 0.7(3) . . . . ?
C6 C7 C8 C9 -179.39(18) . . . . ?
C7 C8 C9 C10 -2.2(3) . . . . ?
C8 C9 C10 C11 2.4(3) . . . . ?
C9 C10 C11 C12 -1.1(3) . . . . ?
C8 C7 C12 C11 0.5(2) . . . . ?
C6 C7 C12 C11 -179.35(15) . . . . ?
C10 C11 C12 C7 -0.3(2) . . . . ?
C18 C13 C14 C15 0.4(2) . . . . ?
N2 C13 C14 C15 -177.46(13) . . . . ?
C13 C14 C15 C16 0.2(2) . . . . ?
C14 C15 C16 C17 -0.4(2) . . . . ?
C15 C16 C17 C18 0.0(2) . . . . ?
C16 C17 C18 C13 0.5(2) . . . . ?
C14 C13 C18 C17 -0.7(2) . . . . ?
N2 C13 C18 C17 177.12(12) . . . . ?
N1 C3 C20 C21 57.22(15) . . . . ?
C2 C3 C20 C21 -57.48(17) . . . . ?
N1 C3 C20 C22 -177.45(11) . . . . ?
C2 C3 C20 C22 67.85(16) . . . . ?
N3 C4 N1 C1 -179.92(13) . . . . ?
C5 C4 N1 C1 0.8(2) . . . . ?
N3 C4 N1 C3 -0.7(2) . . . . ?
C5 C4 N1 C3 -179.94(13) . . . . ?
O1 C1 N1 C4 -7.2(2) . . . . ?
N2 C1 N1 C4 172.42(12) . . . . ?
O1 C1 N1 C3 173.46(13) . . . . ?
N2 C1 N1 C3 -6.88(15) . . . . ?
C2 C3 N1 C4 -162.96(11) . . . . ?
C20 C3 N1 C4 74.08(15) . . . . ?
C2 C3 N1 C1 16.36(14) . . . . ?
C20 C3 N1 C1 -106.60(13) . . . . ?
O1 C1 N2 C13 1.3(2) . . . . ?
N1 C1 N2 C13 -178.39(11) . . . . ?
O1 C1 N2 C2 172.89(14) . . . . ?
N1 C1 N2 C2 -6.76(15) . . . . ?
C14 C13 N2 C1 -38.65(19) . . . . ?
C18 C13 N2 C1 143.52(13) . . . . ?
C14 C13 N2 C2 150.51(13) . . . . ?
C18 C13 N2 C2 -27.32(18) . . . . ?
C3 C2 N2 C1 16.64(14) . . . . ?
C3 C2 N2 C13 -171.40(11) . . . . ?
N1 C4 N3 C6 -179.03(13) . . . . ?
C5 C4 N3 C6 0.42(12) . . . . ?
C7 C6 N3 C4 -121.85(13) . . . . ?
C5 C6 N3 C4 -0.39(11) . . . . ?

loop_
_cod_related_entry_id
_cod_related_entry_database
_cod_related_entry_code
1 ChemSpider 21196735
